data_8105895
loop_
_publ_author_name
'Wang, Guang-Qing'
'Fang, Hong-Bo'
'Xu, Li-Hua'
'Ni, Zhong-Hai'

_publ_section_title
;
 Crystal structure and optical properties of 1,6-bis(methylthio)pyrene,
 C18H14S2
;
_journal_issue 5
_journal_name_full 'Zeitschrift f\"ur Kristallographie - New Crystal Structures'
_journal_page_first 929
_journal_page_last 931
_journal_paper_doi 10.1515/ncrs-2019-0151
_journal_volume 234
_journal_year 2019
_chemical_formula_sum 'C18 H14 S2'
_chemical_formula_weight 294.41
_space_group_crystal_system monoclinic
_space_group_IT_number 14
_space_group_name_Hall '-P 2ybc'
_space_group_name_H-M_alt 'P 1 21/c 1'
_atom_sites_solution_hydrogens geom
_cell_angle_alpha 90
_cell_angle_beta 103.965(14)
_cell_angle_gamma 90
_cell_formula_units_Z 4
_cell_length_a 10.196(3)
_cell_length_b 14.756(4)
_cell_length_c 9.508(3)
_cell_measurement_reflns_used 3567
_cell_measurement_temperature 200(2)
_cell_measurement_theta_max 27.23
_cell_measurement_theta_min 2.87
_cell_volume 1388.2(7)
_computing_cell_refinement 'SAINT-Plus (Bruker, 2001)'
_computing_data_collection 'APEX2 (Bruker, 2004)'
_computing_data_reduction SAINT-Plus
_computing_structure_refinement 'SHELXL-2014/7 (Sheldrick, 2014)'
_computing_structure_solution 'SHELXL-2014/7 (Sheldrick, 2008)'
_diffrn_ambient_temperature 200(2)
_diffrn_measured_fraction_theta_full 0.996
_diffrn_measured_fraction_theta_max 0.996
_diffrn_measurement_device_type 'Bruker APEX II CCD area-detector'
_diffrn_measurement_method '\f and \w scans'
_diffrn_radiation_type MoK\a
_diffrn_radiation_wavelength 0.71073
_diffrn_reflns_av_R_equivalents 0.0937
_diffrn_reflns_av_unetI/netI 0.0734
_diffrn_reflns_Laue_measured_fraction_full 0.996
_diffrn_reflns_Laue_measured_fraction_max 0.996
_diffrn_reflns_limit_h_max 14
_diffrn_reflns_limit_h_min -10
_diffrn_reflns_limit_k_max 20
_diffrn_reflns_limit_k_min -17
_diffrn_reflns_limit_l_max 13
_diffrn_reflns_limit_l_min -13
_diffrn_reflns_number 12544
_diffrn_reflns_point_group_measured_fraction_full 0.996
_diffrn_reflns_point_group_measured_fraction_max 0.996
_diffrn_reflns_theta_full 25.242
_diffrn_reflns_theta_max 29.510
_diffrn_reflns_theta_min 2.478
_diffrn_source 'fine-focus sealed tube'
_exptl_absorpt_coefficient_mu 0.369
_exptl_absorpt_correction_T_max 0.972
_exptl_absorpt_correction_T_min 0.959
_exptl_absorpt_correction_type multi-scan
_exptl_absorpt_process_details '(SADABS; Sheldrick, 2014)'
_exptl_crystal_colour Yellow
_exptl_crystal_density_diffrn 1.409
_exptl_crystal_description Block
_exptl_crystal_F_000 616
_exptl_crystal_size_max 0.12
_exptl_crystal_size_mid 0.10
_exptl_crystal_size_min 0.08
_refine_diff_density_max 0.343
_refine_diff_density_min -0.261
_refine_diff_density_rms 0.060
_refine_ls_extinction_coef .
_refine_ls_extinction_method none
_refine_ls_goodness_of_fit_ref 1.036
_refine_ls_hydrogen_treatment constr
_refine_ls_matrix_type full
_refine_ls_number_parameters 183
_refine_ls_number_reflns 3858
_refine_ls_number_restraints 0
_refine_ls_restrained_S_all 1.036
_refine_ls_R_factor_all 0.0755
_refine_ls_R_factor_gt 0.0480
_refine_ls_shift/su_max 0.000
_refine_ls_shift/su_mean 0.000
_refine_ls_structure_factor_coef Fsqd
_refine_ls_weighting_details 'w=1/[\s^2^(Fo^2^)+(0.0355P)^2^+0.3739P] where P=(Fo^2^+2Fc^2^)/3'
_refine_ls_weighting_scheme calc
_refine_ls_wR_factor_gt 0.1043
_refine_ls_wR_factor_ref 0.1207
_reflns_Friedel_coverage 0.000
_reflns_Friedel_fraction_full .
_reflns_Friedel_fraction_max .
_reflns_number_gt 2747
_reflns_number_total 3858
_reflns_threshold_expression 'I > 2\s(I)'
_cod_data_source_file suppl_ncrs-2019-0151_suppl.cif
_cod_data_source_block DMSP
_cod_original_cell_volume 1388.3(7)
_cod_original_sg_symbol_H-M 'P 21/c'
_cod_database_code 8105895
_shelx_space_group_comment
;
The symmetry employed for this shelxl refinement is uniquely defined
by the following loop, which should always be used as a source of
symmetry information in preference to the above space-group names.
They are only intended as comments.
;
_publcif_info_exptl_table_max_cols 4
_publcif_info_exptl_table_use_headnotes n
_publcif_funding_html
;
;

loop_
_space_group_symop_operation_xyz
'x, y, z'
'-x, y+1/2, -z+1/2'
'-x, -y, -z'
'x, -y-1/2, z-1/2'

loop_
_atom_site_label
_atom_site_type_symbol
_atom_site_fract_x
_atom_site_fract_y
_atom_site_fract_z
_atom_site_U_iso_or_equiv
_atom_site_adp_type
_atom_site_occupancy
_atom_site_site_symmetry_order
_atom_site_calc_flag
_atom_site_refinement_flags_posn
_atom_site_refinement_flags_adp
_atom_site_refinement_flags_occupancy
_atom_site_disorder_assembly
_atom_site_disorder_group
S1 S 0.00589(5) 0.33725(4) 0.21136(5) 0.03660(15) Uani 1 1 d . . . . .
S2 S 0.78548(5) 0.45468(4) 0.91573(5) 0.04127(16) Uani 1 1 d . . . . .
C1 C -0.0261(2) 0.24411(17) 0.0884(3) 0.0548(6) Uani 1 1 d . . . . .
H1A H 0.0340 0.2471 0.0249 0.082 Uiso 1 1 calc R U . . .
H1B H -0.1179 0.2468 0.0322 0.082 Uiso 1 1 calc R U . . .
H1C H -0.0118 0.1883 0.1419 0.082 Uiso 1 1 calc R U . . .
C2 C 0.17725(18) 0.32077(13) 0.30699(19) 0.0296(4) Uani 1 1 d . . . . .
C3 C 0.2541(2) 0.24787(14) 0.2787(2) 0.0368(5) Uani 1 1 d . . . . .
H3 H 0.2162 0.2068 0.2061 0.044 Uiso 1 1 calc R U . . .
C4 C 0.3861(2) 0.23588(14) 0.3575(2) 0.0361(4) Uani 1 1 d . . . . .
H4 H 0.4353 0.1867 0.3369 0.043 Uiso 1 1 calc R U . . .
C5 C 0.44687(18) 0.29607(13) 0.46726(18) 0.0289(4) Uani 1 1 d . . . . .
C6 C 0.58327(19) 0.28427(13) 0.5508(2) 0.0335(4) Uani 1 1 d . . . . .
H6 H 0.6337 0.2357 0.5304 0.040 Uiso 1 1 calc R U . . .
C7 C 0.63992(19) 0.34228(13) 0.65835(19) 0.0314(4) Uani 1 1 d . . . . .
H7 H 0.7283 0.3325 0.7108 0.038 Uiso 1 1 calc R U . . .
C8 C 0.56661(18) 0.41880(12) 0.69357(18) 0.0267(4) Uani 1 1 d . . . . .
C9 C 0.62123(18) 0.47889(13) 0.80919(18) 0.0299(4) Uani 1 1 d . . . . .
C10 C 0.5450(2) 0.55189(14) 0.83734(19) 0.0342(4) Uani 1 1 d . . . . .
H10 H 0.5818 0.5914 0.9127 0.041 Uiso 1 1 calc R U . . .
C11 C 0.4148(2) 0.56641(13) 0.7544(2) 0.0336(4) Uani 1 1 d . . . . .
H11 H 0.3663 0.6163 0.7740 0.040 Uiso 1 1 calc R U . . .
C12 C 0.35513(18) 0.50757(12) 0.64194(18) 0.0276(4) Uani 1 1 d . . . . .
C13 C 0.21914(19) 0.51930(13) 0.55777(19) 0.0314(4) Uani 1 1 d . . . . .
H13 H 0.1690 0.5683 0.5774 0.038 Uiso 1 1 calc R U . . .
C14 C 0.16201(18) 0.46113(13) 0.45084(19) 0.0297(4) Uani 1 1 d . . . . .
H14 H 0.0737 0.4711 0.3983 0.036 Uiso 1 1 calc R U . . .
C15 C 0.23474(18) 0.38416(12) 0.41665(18) 0.0265(4) Uani 1 1 d . . . . .
C16 C 0.37095(17) 0.37133(12) 0.49730(17) 0.0254(4) Uani 1 1 d . . . . .
C17 C 0.43139(17) 0.43322(12) 0.61025(17) 0.0249(4) Uani 1 1 d . . . . .
C18 C 0.8190(2) 0.54611(16) 1.0436(2) 0.0440(5) Uani 1 1 d . . . . .
H18A H 0.8119 0.6027 0.9926 0.066 Uiso 1 1 calc R U . . .
H18B H 0.9086 0.5398 1.1043 0.066 Uiso 1 1 calc R U . . .
H18C H 0.7546 0.5447 1.1023 0.066 Uiso 1 1 calc R U . . .

loop_
_atom_site_aniso_label
_atom_site_aniso_U_11
_atom_site_aniso_U_22
_atom_site_aniso_U_33
_atom_site_aniso_U_23
_atom_site_aniso_U_13
_atom_site_aniso_U_12
S1 0.0304(3) 0.0426(3) 0.0347(3) -0.0057(2) 0.00374(19) 0.0014(2)
S2 0.0320(3) 0.0458(3) 0.0406(3) -0.0011(2) -0.0017(2) 0.0010(2)
C1 0.0383(12) 0.0591(16) 0.0616(14) -0.0218(12) 0.0017(11) -0.0076(11)
C2 0.0286(9) 0.0332(10) 0.0286(8) 0.0000(7) 0.0100(7) -0.0016(8)
C3 0.0380(11) 0.0361(11) 0.0365(10) -0.0099(8) 0.0098(8) -0.0023(9)
C4 0.0369(11) 0.0323(10) 0.0414(10) -0.0078(8) 0.0141(9) 0.0040(9)
C5 0.0287(9) 0.0283(9) 0.0318(8) 0.0007(7) 0.0114(7) 0.0013(8)
C6 0.0315(10) 0.0307(10) 0.0408(10) 0.0028(8) 0.0138(8) 0.0062(8)
C7 0.0251(9) 0.0350(10) 0.0338(9) 0.0066(8) 0.0066(7) 0.0040(8)
C8 0.0272(9) 0.0261(9) 0.0284(8) 0.0051(7) 0.0100(7) -0.0019(7)
C9 0.0282(9) 0.0337(10) 0.0271(8) 0.0049(7) 0.0055(7) -0.0033(8)
C10 0.0378(11) 0.0331(10) 0.0307(9) -0.0039(8) 0.0062(8) -0.0055(8)
C11 0.0371(11) 0.0289(10) 0.0349(9) -0.0023(8) 0.0091(8) 0.0022(8)
C12 0.0311(10) 0.0242(9) 0.0292(8) 0.0024(7) 0.0102(7) -0.0001(8)
C13 0.0314(10) 0.0276(9) 0.0362(9) 0.0014(7) 0.0104(8) 0.0054(8)
C14 0.0256(9) 0.0318(10) 0.0321(9) 0.0007(7) 0.0075(7) 0.0038(8)
C15 0.0270(9) 0.0266(9) 0.0275(8) 0.0017(7) 0.0095(7) -0.0007(7)
C16 0.0270(9) 0.0247(9) 0.0269(8) 0.0041(7) 0.0114(7) -0.0001(7)
C17 0.0266(9) 0.0251(9) 0.0251(8) 0.0041(7) 0.0103(7) -0.0003(7)
C18 0.0384(12) 0.0509(14) 0.0384(10) -0.0008(10) 0.0011(9) -0.0077(10)

loop_
_atom_type_symbol
_atom_type_description
_atom_type_scat_dispersion_real
_atom_type_scat_dispersion_imag
_atom_type_scat_source
C C 0.0033 0.0016 'International Tables Vol C Tables 4.2.6.8 and 6.1.1.4'
H H 0.0000 0.0000 'International Tables Vol C Tables 4.2.6.8 and 6.1.1.4'
S S 0.1246 0.1234 'International Tables Vol C Tables 4.2.6.8 and 6.1.1.4'

loop_
_geom_angle_atom_site_label_1
_geom_angle_atom_site_label_2
_geom_angle_atom_site_label_3
_geom_angle
_geom_angle_site_symmetry_1
_geom_angle_site_symmetry_3
C2 S1 C1 103.38(10) . .
C9 S2 C18 103.61(10) . .
S1 C1 H1A 109.5 . .
S1 C1 H1B 109.5 . .
H1A C1 H1B 109.5 . .
S1 C1 H1C 109.5 . .
H1A C1 H1C 109.5 . .
H1B C1 H1C 109.5 . .
C3 C2 C15 119.93(17) . .
C3 C2 S1 122.30(14) . .
C15 C2 S1 117.77(14) . .
C4 C3 C2 120.81(17) . .
C4 C3 H3 119.6 . .
C2 C3 H3 119.6 . .
C3 C4 C5 121.40(18) . .
C3 C4 H4 119.3 . .
C5 C4 H4 119.3 . .
C4 C5 C16 118.83(17) . .
C4 C5 C6 122.14(17) . .
C16 C5 C6 119.03(16) . .
C7 C6 C5 121.44(18) . .
C7 C6 H6 119.3 . .
C5 C6 H6 119.3 . .
C6 C7 C8 121.49(17) . .
C6 C7 H7 119.3 . .
C8 C7 H7 119.3 . .
C9 C8 C17 118.83(17) . .
C9 C8 C7 122.88(16) . .
C17 C8 C7 118.27(16) . .
C10 C9 C8 120.02(16) . .
C10 C9 S2 122.73(14) . .
C8 C9 S2 117.23(14) . .
C11 C10 C9 120.81(17) . .
C11 C10 H10 119.6 . .
C9 C10 H10 119.6 . .
C10 C11 C12 121.29(18) . .
C10 C11 H11 119.4 . .
C12 C11 H11 119.4 . .
C11 C12 C17 118.89(17) . .
C11 C12 C13 122.39(17) . .
C17 C12 C13 118.72(16) . .
C14 C13 C12 121.77(17) . .
C14 C13 H13 119.1 . .
C12 C13 H13 119.1 . .
C13 C14 C15 121.38(17) . .
C13 C14 H14 119.3 . .
C15 C14 H14 119.3 . .
C2 C15 C16 118.91(16) . .
C2 C15 C14 122.94(16) . .
C16 C15 C14 118.15(16) . .
C5 C16 C15 120.12(16) . .
C5 C16 C17 119.51(16) . .
C15 C16 C17 120.36(16) . .
C12 C17 C8 120.12(16) . .
C12 C17 C16 119.61(16) . .
C8 C17 C16 120.24(16) . .
S2 C18 H18A 109.5 . .
S2 C18 H18B 109.5 . .
H18A C18 H18B 109.5 . .
S2 C18 H18C 109.5 . .
H18A C18 H18C 109.5 . .
H18B C18 H18C 109.5 . .

loop_
_geom_bond_atom_site_label_1
_geom_bond_atom_site_label_2
_geom_bond_distance
_geom_bond_site_symmetry_2
S1 C2 1.7810(19) .
S1 C1 1.783(2) .
S2 C9 1.7719(19) .
S2 C18 1.793(2) .
C1 H1A 0.9600 .
C1 H1B 0.9600 .
C1 H1C 0.9600 .
C2 C3 1.394(3) .
C2 C15 1.418(2) .
C3 C4 1.385(3) .
C3 H3 0.9300 .
C4 C5 1.396(3) .
C4 H4 0.9300 .
C5 C16 1.422(2) .
C5 C6 1.436(3) .
C6 C7 1.352(3) .
C6 H6 0.9300 .
C7 C8 1.438(3) .
C7 H7 0.9300 .
C8 C9 1.418(3) .
C8 C17 1.431(2) .
C9 C10 1.391(3) .
C10 C11 1.388(3) .
C10 H10 0.9300 .
C11 C12 1.398(3) .
C11 H11 0.9300 .
C12 C17 1.418(2) .
C12 C13 1.434(2) .
C13 C14 1.351(3) .
C13 H13 0.9300 .
C14 C15 1.436(2) .
C14 H14 0.9300 .
C15 C16 1.428(2) .
C16 C17 1.431(2) .
C18 H18A 0.9600 .
C18 H18B 0.9600 .
C18 H18C 0.9600 .

loop_
_geom_torsion_atom_site_label_1
_geom_torsion_atom_site_label_2
_geom_torsion_atom_site_label_3
_geom_torsion_atom_site_label_4
_geom_torsion
_geom_torsion_site_symmetry_1
_geom_torsion_site_symmetry_2
_geom_torsion_site_symmetry_3
_geom_torsion_site_symmetry_4
C1 S1 C2 C3 -0.1(2) . . . .
C1 S1 C2 C15 -179.21(15) . . . .
C15 C2 C3 C4 0.6(3) . . . .
S1 C2 C3 C4 -178.45(15) . . . .
C2 C3 C4 C5 -0.1(3) . . . .
C3 C4 C5 C16 -0.4(3) . . . .
C3 C4 C5 C6 179.50(18) . . . .
C4 C5 C6 C7 -178.85(18) . . . .
C16 C5 C6 C7 1.0(3) . . . .
C5 C6 C7 C8 -0.4(3) . . . .
C6 C7 C8 C9 177.53(17) . . . .
C6 C7 C8 C17 -0.8(3) . . . .
C17 C8 C9 C10 -1.9(3) . . . .
C7 C8 C9 C10 179.83(17) . . . .
C17 C8 C9 S2 176.54(13) . . . .
C7 C8 C9 S2 -1.8(2) . . . .
C18 S2 C9 C10 -3.34(19) . . . .
C18 S2 C9 C8 178.32(14) . . . .
C8 C9 C10 C11 0.7(3) . . . .
S2 C9 C10 C11 -177.60(15) . . . .
C9 C10 C11 C12 1.2(3) . . . .
C10 C11 C12 C17 -1.8(3) . . . .
C10 C11 C12 C13 177.85(17) . . . .
C11 C12 C13 C14 -178.98(18) . . . .
C17 C12 C13 C14 0.7(3) . . . .
C12 C13 C14 C15 0.3(3) . . . .
C3 C2 C15 C16 -0.6(3) . . . .
S1 C2 C15 C16 178.54(13) . . . .
C3 C2 C15 C14 179.52(17) . . . .
S1 C2 C15 C14 -1.4(2) . . . .
C13 C14 C15 C2 178.81(17) . . . .
C13 C14 C15 C16 -1.1(3) . . . .
C4 C5 C16 C15 0.4(3) . . . .
C6 C5 C16 C15 -179.46(16) . . . .
C4 C5 C16 C17 179.48(16) . . . .
C6 C5 C16 C17 -0.4(2) . . . .
C2 C15 C16 C5 0.1(2) . . . .
C14 C15 C16 C5 179.99(16) . . . .
C2 C15 C16 C17 -179.02(15) . . . .
C14 C15 C16 C17 0.9(2) . . . .
C11 C12 C17 C8 0.6(2) . . . .
C13 C12 C17 C8 -179.06(16) . . . .
C11 C12 C17 C16 178.82(16) . . . .
C13 C12 C17 C16 -0.9(2) . . . .
C9 C8 C17 C12 1.2(2) . . . .
C7 C8 C17 C12 179.59(16) . . . .
C9 C8 C17 C16 -177.00(15) . . . .
C7 C8 C17 C16 1.4(2) . . . .
C5 C16 C17 C12 -179.01(15) . . . .
C15 C16 C17 C12 0.1(2) . . . .
C5 C16 C17 C8 -0.8(2) . . . .
C15 C16 C17 C8 178.26(15) . . . .

loop_
_publcif_info_datablock.id
_publcif_info_datablock.publ_exptl
_publcif_info_datablock.publ_geom
_publcif_info_datablock.structure
{a93ccbcd-f342-4dc6-b971-37a2054aa25d} y y y
{2c4b3c2a-74d0-4983-8993-291ebdd5ad2b} ? ? ?

loop_
_publcif_info_exptl_table_extra_item
sin_theta_over_lambda_max

loop_
_publcif_info_tables.block_id
_publcif_info_tables.reference_item
{2c4b3c2a-74d0-4983-8993-291ebdd5ad2b} '_publcif_info_datablock.publ_exptl'

loop_
_publcif_info_cif.paper_type
CE
